data_7053929
loop_
_publ_author_name
'Saraswatula, Viswanadha G.'
'Saha, Binoy K.'

_publ_section_title
;
 The effect of temperature on interhalogen interactions in a series of
 isostructural organic systems
;
_journal_issue 3
_journal_name_full 'New Journal of Chemistry'
_journal_page_first 897
_journal_paper_doi 10.1039/c3nj01395b
_journal_volume 38
_journal_year 2014
_chemical_formula_moiety 'C33 H33 I3 O3'
_chemical_formula_sum 'C33 H33 I3 O3'
_chemical_formula_weight 858.29
_chemical_name_common 'I-gf, 226 K'
_chemical_name_systematic
;
2,4,6-triethyl-1,3,5-tris(4-iodophenoxy)methylbenzene 
;
_space_group_crystal_system monoclinic
_space_group_IT_number 14
_space_group_name_Hall '-P 2yn'
_space_group_name_H-M_alt 'P 1 21/n 1'
_symmetry_space_group_name_Hall '-P 2yn'
_symmetry_space_group_name_H-M 'P 1 21/n 1'
_atom_sites_solution_hydrogens geom
_atom_sites_solution_primary direct
_atom_sites_solution_secondary difmap
_audit_creation_date 2013-12-25
_audit_creation_method
;
Olex2 1.2
(compiled 2013.11.15 svn.r2834 for OlexSys, GUI svn.r4720)
;
_cell_angle_alpha 90.00
_cell_angle_beta 108.829(4)
_cell_angle_gamma 90.00
_cell_formula_units_Z 8
_cell_length_a 19.6173(7)
_cell_length_b 13.3722(4)
_cell_length_c 26.3254(9)
_cell_measurement_reflns_used 4202
_cell_measurement_temperature 226(2)
_cell_measurement_theta_max 29.0935
_cell_measurement_theta_min 3.6262
_cell_volume 6536.3(4)
_computing_cell_refinement
;
CrysAlisPro, Agilent Technologies,
Version 1.171.36.21 (release 14-08-2012 CrysAlis171 .NET)
(compiled Sep 14 2012,17:21:16)
;
_computing_data_collection
;
CrysAlisPro, Agilent Technologies,
Version 1.171.36.21 (release 14-08-2012 CrysAlis171 .NET)
(compiled Sep 14 2012,17:21:16)
;
_computing_data_reduction
;
CrysAlisPro, Agilent Technologies,
Version 1.171.36.21 (release 14-08-2012 CrysAlis171 .NET)
(compiled Sep 14 2012,17:21:16)
;
_computing_molecular_graphics 'Olex2 (Dolomanov et al., 2009)'
_computing_publication_material 'Olex2 (Dolomanov et al., 2009)'
_computing_structure_refinement 'ShelXL (Sheldrick, 2008)'
_computing_structure_solution 'ShelXS (Sheldrick, 2008)'
_diffrn_ambient_temperature 226(2)
_diffrn_detector_area_resol_mean 15.9821
_diffrn_measured_fraction_theta_full 0.991
_diffrn_measured_fraction_theta_max 0.845
_diffrn_measurement_device_type 'Xcalibur, Eos'
_diffrn_measurement_method '\w scans'
_diffrn_orient_matrix_UB_11 -0.0345737000
_diffrn_orient_matrix_UB_12 0.0214003000
_diffrn_orient_matrix_UB_13 -0.0120268000
_diffrn_orient_matrix_UB_21 -0.0089769000
_diffrn_orient_matrix_UB_22 -0.0107717000
_diffrn_orient_matrix_UB_23 0.0234436000
_diffrn_orient_matrix_UB_31 0.0135511000
_diffrn_orient_matrix_UB_32 0.0473347000
_diffrn_orient_matrix_UB_33 0.0107625000
_diffrn_radiation_monochromator graphite
_diffrn_radiation_type MoK\a
_diffrn_radiation_wavelength 0.71073
_diffrn_reflns_av_R_equivalents 0.0464
_diffrn_reflns_av_unetI/netI 0.0789
_diffrn_reflns_limit_h_max 25
_diffrn_reflns_limit_h_min -24
_diffrn_reflns_limit_k_max 18
_diffrn_reflns_limit_k_min -17
_diffrn_reflns_limit_l_max 35
_diffrn_reflns_limit_l_min -31
_diffrn_reflns_number 30745
_diffrn_reflns_theta_full 25.00
_diffrn_reflns_theta_max 29.16
_diffrn_reflns_theta_min 3.63
_diffrn_source 'Enhance (Mo) X-ray Source'
_exptl_absorpt_coefficient_mu 2.899
_exptl_absorpt_correction_T_max 1.00000
_exptl_absorpt_correction_T_min 0.57048
_exptl_absorpt_correction_type multi-scan
_exptl_absorpt_process_details
;
CrysAlisPro, Agilent Technologies,
Version 1.171.36.21 (release 14-08-2012 CrysAlis171 .NET)
(compiled Sep 14 2012,17:21:16)
Empirical absorption correction using spherical harmonics,
 implemented in SCALE3 ABSPACK scaling algorithm.
;
_exptl_crystal_colour colourless
_exptl_crystal_colour_primary colourless
_exptl_crystal_density_diffrn 1.744
_exptl_crystal_density_method 'not measured'
_exptl_crystal_description plate
_exptl_crystal_F_000 3312
_exptl_crystal_size_max 0.4
_exptl_crystal_size_mid 0.4
_exptl_crystal_size_min 0.07
_refine_diff_density_max 2.199
_refine_diff_density_min -1.672
_refine_diff_density_rms 0.118
_refine_ls_extinction_method none
_refine_ls_goodness_of_fit_ref 1.009
_refine_ls_hydrogen_treatment constr
_refine_ls_matrix_type full
_refine_ls_number_parameters 709
_refine_ls_number_reflns 14919
_refine_ls_number_restraints 0
_refine_ls_restrained_S_all 1.009
_refine_ls_R_factor_all 0.1243
_refine_ls_R_factor_gt 0.0576
_refine_ls_shift/su_max 0.001
_refine_ls_shift/su_mean 0.000
_refine_ls_structure_factor_coef Fsqd
_refine_ls_weighting_details 'calc w=1/[\s^2^(Fo^2^)+(0.0468P)^2^+4.0510P] where P=(Fo^2^+2Fc^2^)/3'
_refine_ls_weighting_scheme calc
_refine_ls_wR_factor_gt 0.1084
_refine_ls_wR_factor_ref 0.1373
_reflns_number_gt 8369
_reflns_number_total 14919
_reflns_threshold_expression >2sigma(I)
_cod_data_source_file c3nj01395b.txt
_cod_data_source_block I-gf-226K
_cod_database_code 7053929

loop_
_space_group_symop_id
_space_group_symop_operation_xyz
1 'x, y, z'
2 '-x+1/2, y+1/2, -z+1/2'
3 '-x, -y, -z'
4 'x-1/2, -y-1/2, z-1/2'

loop_
_atom_site_label
_atom_site_type_symbol
_atom_site_fract_x
_atom_site_fract_y
_atom_site_fract_z
_atom_site_U_iso_or_equiv
_atom_site_adp_type
_atom_site_occupancy
_atom_site_symmetry_multiplicity
_atom_site_calc_flag
_atom_site_refinement_flags_posn
I5 I 0.54060(2) 0.69241(4) 0.286624(19) 0.05768(15) Uani 1 1 d .
I2 I -0.03382(3) 0.30507(4) 0.725986(18) 0.05897(15) Uani 1 1 d .
I6 I 0.32722(3) 0.45220(4) 0.774617(18) 0.06065(15) Uani 1 1 d .
I3 I 0.17045(3) 0.56313(4) 0.213151(18) 0.06364(16) Uani 1 1 d .
I4 I -0.02024(3) 1.53908(3) 0.40908(3) 0.0782(2) Uani 1 1 d .
I1 I 0.52838(3) -0.52142(4) 0.59448(3) 0.0830(2) Uani 1 1 d .
O2 O 0.1768(2) 0.1873(3) 0.60286(16) 0.0417(10) Uani 1 1 d .
O3 O 0.2371(2) 0.2766(3) 0.40932(16) 0.0439(11) Uani 1 1 d .
O1 O 0.4091(2) -0.0862(3) 0.56906(15) 0.0385(10) Uani 1 1 d .
O6 O 0.2358(2) 0.7178(3) 0.56937(16) 0.0454(11) Uani 1 1 d .
O5 O 0.3138(2) 0.8223(3) 0.39357(15) 0.0401(10) Uani 1 1 d .
C7 C 0.3418(3) -0.0639(4) 0.5291(2) 0.0354(14) Uani 1 1 d .
H7A H 0.3039 -0.1065 0.5342 0.042 Uiso 1 1 calc R
H7B H 0.3450 -0.0772 0.4933 0.042 Uiso 1 1 calc R
C26 C 0.1393(4) 0.4151(5) 0.2906(2) 0.0474(16) Uani 1 1 d .
H26 H 0.0911 0.4240 0.2690 0.057 Uiso 1 1 calc R
C8 C 0.4328(3) -0.1829(4) 0.5723(2) 0.0310(13) Uani 1 1 d .
O4 O 0.0624(2) 1.0878(3) 0.41836(16) 0.0420(10) Uani 1 1 d .
C3 C 0.2816(3) 0.1771(4) 0.5791(2) 0.0335(13) Uani 1 1 d .
C36 C 0.2012(3) 0.8268(4) 0.4092(2) 0.0319(13) Uani 1 1 d .
C48 C 0.3603(3) 0.7927(4) 0.3668(2) 0.0340(13) Uani 1 1 d .
C25 C 0.1937(4) 0.4661(5) 0.2792(2) 0.0460(16) Uani 1 1 d .
C51 C 0.4632(3) 0.7386(5) 0.3212(2) 0.0391(15) Uani 1 1 d .
C47 C 0.2373(3) 0.8005(5) 0.3686(2) 0.0367(14) Uani 1 1 d .
H47A H 0.2302 0.7295 0.3590 0.044 Uiso 1 1 calc R
H47B H 0.2173 0.8404 0.3359 0.044 Uiso 1 1 calc R
C54 C 0.1666(3) 0.7044(4) 0.5285(2) 0.0412(15) Uani 1 1 d .
H54A H 0.1274 0.7171 0.5432 0.049 Uiso 1 1 calc R
H54B H 0.1617 0.6361 0.5142 0.049 Uiso 1 1 calc R
C49 C 0.3399(3) 0.7471(4) 0.3174(2) 0.0355(14) Uani 1 1 d .
H49 H 0.2910 0.7344 0.2992 0.043 Uiso 1 1 calc R
C35 C 0.1735(3) 0.9238(4) 0.4102(2) 0.0325(13) Uani 1 1 d .
C2 C 0.3047(3) 0.0780(4) 0.5777(2) 0.0307(13) Uani 1 1 d .
C37 C 0.2002(3) 0.7559(4) 0.4483(2) 0.0312(13) Uani 1 1 d .
C5 C 0.3028(3) 0.2117(4) 0.4954(2) 0.0331(13) Uani 1 1 d .
C18 C 0.0400(3) 0.2603(4) 0.6879(2) 0.0354(14) Uani 1 1 d .
C4 C 0.2798(3) 0.2444(4) 0.5377(2) 0.0316(13) Uani 1 1 d .
C41 C 0.0468(3) 1.1876(4) 0.4189(2) 0.0352(14) Uani 1 1 d .
C55 C 0.2528(3) 0.6559(4) 0.6137(2) 0.0393(15) Uani 1 1 d .
C14 C 0.2532(3) 0.2093(5) 0.6233(2) 0.0384(14) Uani 1 1 d .
H14A H 0.2766 0.1718 0.6563 0.046 Uiso 1 1 calc R
H14B H 0.2615 0.2809 0.6307 0.046 Uiso 1 1 calc R
C52 C 0.4839(3) 0.7867(5) 0.3703(3) 0.0439(16) Uani 1 1 d .
H52 H 0.5327 0.8014 0.3881 0.053 Uiso 1 1 calc R
C15 C 0.1352(3) 0.2128(4) 0.6340(2) 0.0319(13) Uani 1 1 d .
C19 C 0.0151(3) 0.2127(4) 0.6382(2) 0.0382(14) Uani 1 1 d .
H19 H -0.0339 0.1963 0.6231 0.046 Uiso 1 1 calc R
C21 C 0.3046(3) 0.2834(4) 0.4519(2) 0.0382(14) Uani 1 1 d .
H21A H 0.3122 0.3517 0.4660 0.046 Uiso 1 1 calc R
H21B H 0.3443 0.2661 0.4384 0.046 Uiso 1 1 calc R
C57 C 0.3447(3) 0.6004(5) 0.6928(2) 0.0466(16) Uani 1 1 d .
H57 H 0.3926 0.6024 0.7158 0.056 Uiso 1 1 calc R
C23 C 0.2798(4) 0.3909(5) 0.3553(3) 0.0569(19) Uani 1 1 d .
H23 H 0.3279 0.3819 0.3770 0.068 Uiso 1 1 calc R
C11 C 0.4888(3) -0.3740(5) 0.5846(3) 0.0471(17) Uani 1 1 d .
C63 C 0.2370(3) 0.6550(4) 0.4505(2) 0.0372(14) Uani 1 1 d .
H63A H 0.2766 0.6619 0.4358 0.045 Uiso 1 1 calc R
H63B H 0.2575 0.6340 0.4881 0.045 Uiso 1 1 calc R
C20 C 0.0628(3) 0.1897(4) 0.6116(2) 0.0393(15) Uani 1 1 d .
H20 H 0.0462 0.1582 0.5779 0.047 Uiso 1 1 calc R
C39 C 0.1320(3) 0.8725(4) 0.4842(2) 0.0332(13) Uani 1 1 d .
C22 C 0.2261(3) 0.3396(4) 0.3669(2) 0.0389(14) Uani 1 1 d .
C59 C 0.2259(3) 0.5348(5) 0.6707(3) 0.0521(18) Uani 1 1 d .
H59 H 0.1928 0.4920 0.6788 0.062 Uiso 1 1 calc R
C13 C 0.4056(3) -0.2525(4) 0.5323(3) 0.0416(15) Uani 1 1 d .
H13 H 0.3681 -0.2352 0.5009 0.050 Uiso 1 1 calc R
C50 C 0.3919(3) 0.7198(4) 0.2945(2) 0.0413(15) Uani 1 1 d .
H50 H 0.3781 0.6885 0.2608 0.050 Uiso 1 1 calc R
C28 C 0.3459(3) 0.0774(5) 0.4449(3) 0.0445(16) Uani 1 1 d .
H28A H 0.3277 0.0098 0.4341 0.053 Uiso 1 1 calc R
H28B H 0.3253 0.1222 0.4143 0.053 Uiso 1 1 calc R
C61 C 0.1748(3) 0.9998(4) 0.3682(2) 0.0423(15) Uani 1 1 d .
H61A H 0.2187 0.9907 0.3587 0.051 Uiso 1 1 calc R
H61B H 0.1760 1.0671 0.3832 0.051 Uiso 1 1 calc R
C17 C 0.1122(3) 0.2822(5) 0.7102(2) 0.0409(15) Uani 1 1 d .
H17 H 0.1289 0.3144 0.7437 0.049 Uiso 1 1 calc R
C60 C 0.2041(3) 0.5934(5) 0.6252(3) 0.0499(17) Uani 1 1 d .
H60 H 0.1562 0.5906 0.6021 0.060 Uiso 1 1 calc R
C44 C 0.0071(3) 1.3860(5) 0.4138(3) 0.0460(16) Uani 1 1 d .
C1 C 0.3236(3) 0.0439(4) 0.5334(2) 0.0317(13) Uani 1 1 d .
C42 C 0.0787(3) 1.2509(4) 0.4617(3) 0.0425(15) Uani 1 1 d .
H42 H 0.1136 1.2264 0.4927 0.051 Uiso 1 1 calc R
C27 C 0.1560(3) 0.3510(5) 0.3340(2) 0.0448(16) Uani 1 1 d .
H27 H 0.1191 0.3147 0.3412 0.054 Uiso 1 1 calc R
C46 C -0.0046(3) 1.2239(5) 0.3731(3) 0.0453(16) Uani 1 1 d .
H46 H -0.0259 1.1810 0.3440 0.054 Uiso 1 1 calc R
C16 C 0.1602(3) 0.2572(5) 0.6836(2) 0.0369(14) Uani 1 1 d .
H16 H 0.2096 0.2705 0.6995 0.044 Uiso 1 1 calc R
C58 C 0.2960(3) 0.5389(5) 0.7042(2) 0.0413(15) Uani 1 1 d .
C38 C 0.1644(3) 0.7791(4) 0.4850(2) 0.0319(13) Uani 1 1 d .
C40 C 0.1251(3) 1.0544(4) 0.4591(2) 0.0393(15) Uani 1 1 d .
H40A H 0.1178 1.0599 0.4941 0.047 Uiso 1 1 calc R
H40B H 0.1659 1.0971 0.4596 0.047 Uiso 1 1 calc R
C30 C 0.3095(3) 0.0072(5) 0.6241(2) 0.0415(15) Uani 1 1 d .
H30A H 0.2688 0.0200 0.6371 0.050 Uiso 1 1 calc R
H30B H 0.3053 -0.0618 0.6108 0.050 Uiso 1 1 calc R
C34 C 0.1421(3) 0.9470(4) 0.4496(2) 0.0329(13) Uani 1 1 d .
C9 C 0.4872(3) -0.2097(5) 0.6188(3) 0.0453(16) Uani 1 1 d .
H9 H 0.5050 -0.1626 0.6465 0.054 Uiso 1 1 calc R
C32 C 0.2541(3) 0.3513(4) 0.5386(3) 0.0412(15) Uani 1 1 d .
H32A H 0.2180 0.3530 0.5570 0.049 Uiso 1 1 calc R
H32B H 0.2308 0.3739 0.5016 0.049 Uiso 1 1 calc R
C62 C 0.1094(4) 0.9907(6) 0.3176(3) 0.064(2) Uani 1 1 d .
H62A H 0.0658 1.0029 0.3266 0.097 Uiso 1 1 calc GR
H62B H 0.1077 0.9239 0.3029 0.097 Uiso 1 1 calc GR
H62C H 0.1130 1.0394 0.2914 0.097 Uiso 1 1 calc GR
C12 C 0.4342(3) -0.3491(5) 0.5388(3) 0.0504(17) Uani 1 1 d .
H12 H 0.4160 -0.3971 0.5117 0.061 Uiso 1 1 calc R
C6 C 0.3228(3) 0.1115(4) 0.4920(2) 0.0354(14) Uani 1 1 d .
C43 C 0.0585(3) 1.3519(4) 0.4581(3) 0.0459(16) Uani 1 1 d .
H43 H 0.0806 1.3958 0.4866 0.055 Uiso 1 1 calc R
C10 C 0.5152(3) -0.3051(5) 0.6247(3) 0.0473(17) Uani 1 1 d .
H10 H 0.5525 -0.3228 0.6561 0.057 Uiso 1 1 calc R
C24 C 0.2643(4) 0.4555(5) 0.3121(3) 0.0573(19) Uani 1 1 d .
H24 H 0.3013 0.4919 0.3051 0.069 Uiso 1 1 calc R
C64 C 0.1855(4) 0.5748(5) 0.4194(3) 0.0578(19) Uani 1 1 d .
H64A H 0.1474 0.5653 0.4350 0.087 Uiso 1 1 calc GR
H64B H 0.2115 0.5125 0.4211 0.087 Uiso 1 1 calc GR
H64C H 0.1648 0.5954 0.3823 0.087 Uiso 1 1 calc GR
C33 C 0.3153(4) 0.4233(5) 0.5666(3) 0.0564(19) Uani 1 1 d .
H33A H 0.3525 0.4192 0.5498 0.085 Uiso 1 1 calc GR
H33B H 0.3354 0.4053 0.6042 0.085 Uiso 1 1 calc GR
H33C H 0.2968 0.4911 0.5636 0.085 Uiso 1 1 calc GR
C53 C 0.4319(3) 0.8129(5) 0.3928(2) 0.0423(15) Uani 1 1 d .
H53 H 0.4455 0.8450 0.4264 0.051 Uiso 1 1 calc R
C56 C 0.3232(3) 0.6603(5) 0.6469(2) 0.0452(16) Uani 1 1 d .
H56 H 0.3563 0.7030 0.6388 0.054 Uiso 1 1 calc R
C65 C 0.0851(3) 0.8938(5) 0.5191(2) 0.0431(15) Uani 1 1 d .
H65A H 0.0507 0.9464 0.5019 0.052 Uiso 1 1 calc R
H65B H 0.0573 0.8334 0.5204 0.052 Uiso 1 1 calc R
C45 C -0.0242(3) 1.3232(5) 0.3705(3) 0.0509(18) Uani 1 1 d .
H45 H -0.0587 1.3485 0.3394 0.061 Uiso 1 1 calc R
C31 C 0.3792(4) 0.0178(6) 0.6705(3) 0.062(2) Uani 1 1 d .
H31A H 0.4198 0.0064 0.6578 0.093 Uiso 1 1 calc GR
H31B H 0.3801 -0.0309 0.6981 0.093 Uiso 1 1 calc GR
H31C H 0.3822 0.0847 0.6854 0.093 Uiso 1 1 calc GR
C66 C 0.1254(4) 0.9259(5) 0.5765(2) 0.0542(18) Uani 1 1 d .
H66A H 0.1587 0.8736 0.5944 0.081 Uiso 1 1 calc GR
H66B H 0.0912 0.9374 0.5955 0.081 Uiso 1 1 calc GR
H66C H 0.1518 0.9870 0.5760 0.081 Uiso 1 1 calc GR
C29 C 0.4268(4) 0.0778(6) 0.4600(3) 0.068(2) Uani 1 1 d .
H29A H 0.4408 0.0519 0.4304 0.102 Uiso 1 1 calc GR
H29B H 0.4472 0.0362 0.4914 0.102 Uiso 1 1 calc GR
H29C H 0.4445 0.1457 0.4680 0.102 Uiso 1 1 calc GR

loop_
_atom_site_aniso_label
_atom_site_aniso_U_11
_atom_site_aniso_U_22
_atom_site_aniso_U_33
_atom_site_aniso_U_23
_atom_site_aniso_U_13
_atom_site_aniso_U_12
I5 0.0521(3) 0.0739(3) 0.0564(3) -0.0107(3) 0.0304(2) 0.0043(2)
I2 0.0567(3) 0.0790(4) 0.0498(3) -0.0093(3) 0.0291(2) 0.0063(3)
I6 0.0701(3) 0.0717(3) 0.0382(3) 0.0169(2) 0.0147(2) 0.0179(3)
I3 0.0740(3) 0.0757(4) 0.0429(3) 0.0181(3) 0.0214(2) 0.0233(3)
I4 0.0506(3) 0.0330(2) 0.1408(6) 0.0221(3) 0.0166(3) 0.0099(2)
I1 0.0564(3) 0.0365(3) 0.1443(6) 0.0240(3) 0.0161(3) 0.0148(2)
O2 0.038(2) 0.048(3) 0.040(2) -0.015(2) 0.0149(19) -0.002(2)
O3 0.039(2) 0.045(3) 0.045(3) 0.014(2) 0.008(2) -0.002(2)
O1 0.039(2) 0.028(2) 0.041(2) -0.002(2) 0.0035(19) 0.0061(18)
O6 0.049(3) 0.042(2) 0.042(3) 0.014(2) 0.011(2) -0.006(2)
O5 0.039(2) 0.046(2) 0.039(2) -0.013(2) 0.0169(19) 0.002(2)
C7 0.039(3) 0.029(3) 0.033(3) -0.001(3) 0.005(3) 0.004(3)
C26 0.049(4) 0.049(4) 0.040(4) -0.006(3) 0.009(3) 0.002(3)
C8 0.034(3) 0.030(3) 0.032(3) 0.002(3) 0.015(3) 0.005(3)
O4 0.042(2) 0.030(2) 0.051(3) 0.002(2) 0.009(2) 0.0085(19)
C3 0.029(3) 0.033(3) 0.035(3) -0.004(3) 0.006(2) 0.002(3)
C36 0.031(3) 0.035(3) 0.029(3) -0.001(3) 0.009(2) 0.006(3)
C48 0.045(4) 0.028(3) 0.030(3) -0.004(3) 0.013(3) 0.003(3)
C25 0.056(4) 0.044(4) 0.043(4) 0.002(3) 0.021(3) 0.016(3)
C51 0.039(3) 0.039(3) 0.043(4) 0.006(3) 0.018(3) 0.006(3)
C47 0.032(3) 0.042(3) 0.038(3) -0.001(3) 0.013(3) 0.004(3)
C54 0.043(4) 0.038(3) 0.043(4) 0.006(3) 0.014(3) -0.002(3)
C49 0.038(3) 0.035(3) 0.033(3) -0.001(3) 0.011(3) 0.003(3)
C35 0.035(3) 0.034(3) 0.030(3) -0.002(3) 0.013(3) 0.000(3)
C2 0.027(3) 0.028(3) 0.037(3) 0.002(3) 0.011(2) 0.000(2)
C37 0.032(3) 0.025(3) 0.035(3) -0.001(3) 0.009(3) 0.004(2)
C5 0.026(3) 0.029(3) 0.039(3) 0.005(3) 0.003(3) -0.002(2)
C18 0.038(3) 0.035(3) 0.036(3) 0.008(3) 0.017(3) 0.007(3)
C4 0.032(3) 0.027(3) 0.035(3) -0.004(3) 0.008(3) 0.004(3)
C41 0.034(3) 0.033(3) 0.041(4) 0.004(3) 0.015(3) 0.003(3)
C55 0.051(4) 0.029(3) 0.038(4) 0.005(3) 0.015(3) 0.003(3)
C14 0.033(3) 0.039(3) 0.041(4) -0.004(3) 0.010(3) -0.001(3)
C52 0.041(4) 0.043(4) 0.050(4) -0.010(3) 0.018(3) -0.006(3)
C15 0.037(3) 0.027(3) 0.032(3) -0.003(3) 0.011(3) 0.006(3)
C19 0.036(3) 0.037(3) 0.042(4) -0.006(3) 0.013(3) -0.005(3)
C21 0.042(4) 0.033(3) 0.042(4) 0.007(3) 0.016(3) 0.001(3)
C57 0.043(4) 0.054(4) 0.035(4) -0.007(3) 0.001(3) -0.007(3)
C23 0.045(4) 0.065(5) 0.063(5) 0.031(4) 0.021(3) 0.015(4)
C11 0.047(4) 0.030(3) 0.064(5) 0.010(4) 0.017(3) 0.008(3)
C63 0.039(3) 0.030(3) 0.041(4) -0.005(3) 0.010(3) 0.003(3)
C20 0.041(4) 0.042(4) 0.035(3) -0.009(3) 0.013(3) 0.002(3)
C39 0.032(3) 0.032(3) 0.035(3) -0.002(3) 0.010(3) -0.001(3)
C22 0.046(4) 0.035(3) 0.040(4) 0.004(3) 0.019(3) 0.005(3)
C59 0.038(4) 0.057(4) 0.064(5) 0.024(4) 0.019(3) 0.003(3)
C13 0.036(3) 0.037(3) 0.044(4) -0.001(3) 0.003(3) 0.005(3)
C50 0.050(4) 0.038(3) 0.035(3) -0.007(3) 0.013(3) 0.006(3)
C28 0.051(4) 0.038(3) 0.048(4) 0.007(3) 0.022(3) 0.011(3)
C61 0.051(4) 0.033(3) 0.047(4) 0.011(3) 0.021(3) 0.007(3)
C17 0.046(4) 0.042(4) 0.030(3) -0.007(3) 0.006(3) 0.002(3)
C60 0.031(3) 0.059(4) 0.055(4) 0.026(4) 0.008(3) 0.003(3)
C44 0.041(4) 0.033(3) 0.065(5) 0.003(4) 0.018(3) 0.005(3)
C1 0.029(3) 0.031(3) 0.032(3) 0.004(3) 0.005(2) 0.003(3)
C42 0.041(4) 0.033(3) 0.049(4) 0.006(3) 0.008(3) 0.005(3)
C27 0.041(4) 0.044(4) 0.045(4) -0.002(3) 0.009(3) -0.006(3)
C46 0.043(4) 0.047(4) 0.047(4) -0.001(3) 0.016(3) 0.003(3)
C16 0.031(3) 0.045(4) 0.034(3) -0.003(3) 0.008(3) 0.000(3)
C58 0.053(4) 0.041(4) 0.033(3) 0.008(3) 0.019(3) 0.008(3)
C38 0.035(3) 0.025(3) 0.035(3) 0.003(3) 0.010(3) 0.000(3)
C40 0.042(4) 0.032(3) 0.042(4) 0.003(3) 0.011(3) 0.006(3)
C30 0.046(4) 0.037(3) 0.044(4) 0.003(3) 0.018(3) 0.000(3)
C34 0.037(3) 0.025(3) 0.036(3) 0.005(3) 0.010(3) 0.008(3)
C9 0.042(4) 0.046(4) 0.040(4) 0.000(3) 0.003(3) -0.001(3)
C32 0.040(3) 0.027(3) 0.054(4) 0.001(3) 0.011(3) 0.007(3)
C62 0.073(5) 0.064(5) 0.054(5) 0.031(4) 0.018(4) 0.013(4)
C12 0.048(4) 0.034(3) 0.062(5) -0.004(4) 0.008(3) 0.006(3)
C6 0.031(3) 0.035(3) 0.038(3) 0.003(3) 0.009(3) 0.006(3)
C43 0.038(4) 0.033(3) 0.059(4) 0.002(3) 0.005(3) 0.009(3)
C10 0.045(4) 0.050(4) 0.041(4) 0.018(4) 0.006(3) 0.007(3)
C24 0.049(4) 0.065(5) 0.062(5) 0.024(4) 0.024(4) 0.006(4)
C64 0.060(5) 0.036(4) 0.071(5) -0.011(4) 0.013(4) -0.001(3)
C33 0.064(5) 0.030(3) 0.070(5) -0.009(4) 0.014(4) -0.007(3)
C53 0.040(4) 0.050(4) 0.037(4) -0.010(3) 0.013(3) -0.006(3)
C56 0.043(4) 0.051(4) 0.038(4) -0.004(3) 0.008(3) -0.010(3)
C65 0.043(4) 0.042(4) 0.046(4) 0.001(3) 0.018(3) 0.001(3)
C45 0.040(4) 0.054(4) 0.058(5) 0.022(4) 0.015(3) 0.012(3)
C31 0.065(5) 0.068(5) 0.047(4) 0.014(4) 0.010(4) 0.012(4)
C66 0.058(4) 0.059(4) 0.048(4) -0.014(4) 0.020(3) -0.011(4)
C29 0.058(5) 0.076(5) 0.076(5) 0.011(5) 0.031(4) 0.012(4)

loop_
_atom_type_symbol
_atom_type_description
_atom_type_scat_dispersion_real
_atom_type_scat_dispersion_imag
_atom_type_scat_source
C C 0.0033 0.0016 'International Tables Vol C Tables 4.2.6.8 and 6.1.1.4'
H H 0.0000 0.0000 'International Tables Vol C Tables 4.2.6.8 and 6.1.1.4'
O O 0.0106 0.0060 'International Tables Vol C Tables 4.2.6.8 and 6.1.1.4'
I I -0.4742 1.8119 'International Tables Vol C Tables 4.2.6.8 and 6.1.1.4'

loop_
_geom_angle_atom_site_label_1
_geom_angle_atom_site_label_2
_geom_angle_atom_site_label_3
_geom_angle
C15 O2 C14 118.1(4)
C22 O3 C21 117.7(4)
C8 O1 C7 117.2(4)
C55 O6 C54 117.9(4)
C48 O5 C47 117.8(4)
O1 C7 H7A 109.8
O1 C7 H7B 109.8
O1 C7 C1 109.3(4)
H7A C7 H7B 108.3
C1 C7 H7A 109.8
C1 C7 H7B 109.8
C25 C26 H26 120.2
C25 C26 C27 119.5(6)
C27 C26 H26 120.2
O1 C8 C13 123.5(5)
O1 C8 C9 116.6(5)
C13 C8 C9 120.0(5)
C41 O4 C40 116.2(4)
C2 C3 C4 120.7(5)
C2 C3 C14 119.6(5)
C4 C3 C14 119.5(5)
C35 C36 C47 120.1(5)
C37 C36 C47 119.0(5)
C37 C36 C35 120.7(5)
C49 C48 O5 124.9(5)
C49 C48 C53 119.8(5)
C53 C48 O5 115.3(5)
C26 C25 I3 120.6(5)
C26 C25 C24 120.1(6)
C24 C25 I3 119.2(5)
C52 C51 I5 120.4(4)
C50 C51 I5 119.1(5)
C50 C51 C52 120.5(6)
O5 C47 C36 106.5(4)
O5 C47 H47A 110.4
O5 C47 H47B 110.4
C36 C47 H47A 110.4
C36 C47 H47B 110.4
H47A C47 H47B 108.6
O6 C54 H54A 110.6
O6 C54 H54B 110.6
O6 C54 C38 105.8(4)
H54A C54 H54B 108.7
C38 C54 H54A 110.6
C38 C54 H54B 110.6
C48 C49 H49 120.1
C48 C49 C50 119.8(6)
C50 C49 H49 120.1
C36 C35 C61 120.6(5)
C34 C35 C36 118.8(5)
C34 C35 C61 120.6(5)
C3 C2 C1 120.1(5)
C3 C2 C30 120.1(5)
C1 C2 C30 119.7(5)
C36 C37 C63 120.5(5)
C38 C37 C36 119.0(5)
C38 C37 C63 120.4(5)
C4 C5 C21 120.1(5)
C4 C5 C6 121.0(5)
C6 C5 C21 118.9(5)
C19 C18 I2 119.4(4)
C17 C18 I2 120.6(4)
C17 C18 C19 119.9(5)
C3 C4 C32 121.1(5)
C5 C4 C3 118.9(5)
C5 C4 C32 119.9(5)
O4 C41 C42 124.0(5)
O4 C41 C46 115.7(5)
C42 C41 C46 120.3(6)
C60 C55 O6 123.7(6)
C60 C55 C56 120.8(6)
C56 C55 O6 115.5(5)
O2 C14 C3 104.5(4)
O2 C14 H14A 110.8
O2 C14 H14B 110.8
C3 C14 H14A 110.8
C3 C14 H14B 110.8
H14A C14 H14B 108.9
C51 C52 H52 120.5
C53 C52 C51 118.9(6)
C53 C52 H52 120.5
O2 C15 C20 114.6(5)
O2 C15 C16 125.2(5)
C16 C15 C20 120.2(5)
C18 C19 H19 120.3
C20 C19 C18 119.4(6)
C20 C19 H19 120.3
O3 C21 C5 108.2(4)
O3 C21 H21A 110.1
O3 C21 H21B 110.1
C5 C21 H21A 110.1
C5 C21 H21B 110.1
H21A C21 H21B 108.4
C58 C57 H57 120.1
C58 C57 C56 119.8(6)
C56 C57 H57 120.1
C22 C23 H23 119.5
C22 C23 C24 120.9(6)
C24 C23 H23 119.5
C12 C11 I1 119.3(5)
C12 C11 C10 120.5(6)
C10 C11 I1 120.1(5)
C37 C63 H63A 109.1
C37 C63 H63B 109.1
H63A C63 H63B 107.9
C64 C63 C37 112.4(5)
C64 C63 H63A 109.1
C64 C63 H63B 109.1
C15 C20 H20 119.8
C19 C20 C15 120.5(6)
C19 C20 H20 119.8
C38 C39 C34 118.9(5)
C38 C39 C65 121.3(5)
C34 C39 C65 119.8(5)
O3 C22 C23 124.3(6)
O3 C22 C27 116.5(6)
C23 C22 C27 119.3(6)
C60 C59 H59 120.0
C58 C59 H59 120.0
C58 C59 C60 120.0(6)
C8 C13 H13 120.4
C8 C13 C12 119.3(6)
C12 C13 H13 120.4
C51 C50 C49 120.0(6)
C51 C50 H50 120.0
C49 C50 H50 120.0
H28A C28 H28B 108.1
C6 C28 H28A 109.6
C6 C28 H28B 109.6
C29 C28 H28A 109.6
C29 C28 H28B 109.6
C29 C28 C6 110.4(5)
C35 C61 H61A 109.2
C35 C61 H61B 109.2
C35 C61 C62 112.2(5)
H61A C61 H61B 107.9
C62 C61 H61A 109.2
C62 C61 H61B 109.2
C18 C17 H17 119.8
C18 C17 C16 120.5(6)
C16 C17 H17 119.8
C55 C60 C59 119.6(6)
C55 C60 H60 120.2
C59 C60 H60 120.2
C43 C44 I4 118.9(5)
C43 C44 C45 120.9(6)
C45 C44 I4 120.1(5)
C2 C1 C7 120.5(5)
C2 C1 C6 119.3(5)
C6 C1 C7 120.1(5)
C41 C42 H42 120.3
C41 C42 C43 119.4(6)
C43 C42 H42 120.3
C26 C27 H27 119.6
C22 C27 C26 120.7(6)
C22 C27 H27 119.6
C41 C46 H46 120.2
C45 C46 C41 119.6(6)
C45 C46 H46 120.2
C15 C16 C17 119.5(5)
C15 C16 H16 120.2
C17 C16 H16 120.2
C57 C58 I6 120.0(5)
C57 C58 C59 120.7(6)
C59 C58 I6 119.3(5)
C37 C38 C54 118.6(5)
C39 C38 C54 120.2(5)
C39 C38 C37 121.0(5)
O4 C40 H40A 109.4
O4 C40 H40B 109.4
O4 C40 C34 111.0(5)
H40A C40 H40B 108.0
C34 C40 H40A 109.4
C34 C40 H40B 109.4
C2 C30 H30A 108.9
C2 C30 H30B 108.9
H30A C30 H30B 107.8
C31 C30 C2 113.2(5)
C31 C30 H30A 108.9
C31 C30 H30B 108.9
C35 C34 C39 120.7(5)
C35 C34 C40 120.3(5)
C39 C34 C40 118.8(5)
C8 C9 H9 119.9
C10 C9 C8 120.2(6)
C10 C9 H9 119.9
C4 C32 H32A 109.0
C4 C32 H32B 109.0
C4 C32 C33 112.8(5)
H32A C32 H32B 107.8
C33 C32 H32A 109.0
C33 C32 H32B 109.0
C61 C62 H62A 109.5
C61 C62 H62B 109.5
C61 C62 H62C 109.5
H62A C62 H62B 109.5
H62A C62 H62C 109.5
H62B C62 H62C 109.5
C11 C12 C13 120.2(6)
C11 C12 H12 119.9
C13 C12 H12 119.9
C5 C6 C28 119.9(5)
C5 C6 C1 119.7(5)
C1 C6 C28 120.4(5)
C44 C43 C42 119.9(6)
C44 C43 H43 120.0
C42 C43 H43 120.0
C11 C10 C9 119.9(6)
C11 C10 H10 120.0
C9 C10 H10 120.0
C25 C24 H24 120.3
C23 C24 C25 119.4(6)
C23 C24 H24 120.3
C63 C64 H64A 109.5
C63 C64 H64B 109.5
C63 C64 H64C 109.5
H64A C64 H64B 109.5
H64A C64 H64C 109.5
H64B C64 H64C 109.5
C32 C33 H33A 109.5
C32 C33 H33B 109.5
C32 C33 H33C 109.5
H33A C33 H33B 109.5
H33A C33 H33C 109.5
H33B C33 H33C 109.5
C48 C53 C52 120.9(6)
C48 C53 H53 119.5
C52 C53 H53 119.5
C55 C56 C57 119.1(6)
C55 C56 H56 120.4
C57 C56 H56 120.4
C39 C65 H65A 108.4
C39 C65 H65B 108.4
H65A C65 H65B 107.5
C66 C65 C39 115.5(5)
C66 C65 H65A 108.4
C66 C65 H65B 108.4
C44 C45 H45 120.0
C46 C45 C44 119.9(6)
C46 C45 H45 120.0
C30 C31 H31A 109.5
C30 C31 H31B 109.5
C30 C31 H31C 109.5
H31A C31 H31B 109.5
H31A C31 H31C 109.5
H31B C31 H31C 109.5
C65 C66 H66A 109.5
C65 C66 H66B 109.5
C65 C66 H66C 109.5
H66A C66 H66B 109.5
H66A C66 H66C 109.5
H66B C66 H66C 109.5
C28 C29 H29A 109.5
C28 C29 H29B 109.5
C28 C29 H29C 109.5
H29A C29 H29B 109.5
H29A C29 H29C 109.5
H29B C29 H29C 109.5

loop_
_geom_bond_atom_site_label_1
_geom_bond_atom_site_label_2
_geom_bond_distance
I5 C51 2.099(6)
I2 C18 2.098(6)
I6 C58 2.104(6)
I3 C25 2.098(6)
I4 C44 2.109(6)
I1 C11 2.103(6)
O2 C14 1.451(6)
O2 C15 1.373(6)
O3 C21 1.435(7)
O3 C22 1.360(7)
O1 C7 1.429(6)
O1 C8 1.368(6)
O6 C54 1.446(7)
O6 C55 1.381(7)
O5 C48 1.379(6)
O5 C47 1.459(6)
C7 H7A 0.9800
C7 H7B 0.9800
C7 C1 1.498(7)
C26 H26 0.9400
C26 C25 1.379(9)
C26 C27 1.381(8)
C8 C13 1.377(8)
C8 C9 1.387(8)
O4 C41 1.370(6)
O4 C40 1.418(6)
C3 C2 1.404(7)
C3 C4 1.405(8)
C3 C14 1.505(8)
C36 C47 1.502(7)
C36 C35 1.411(7)
C36 C37 1.404(8)
C48 C49 1.373(7)
C48 C53 1.376(8)
C25 C24 1.382(9)
C51 C52 1.383(8)
C51 C50 1.371(8)
C47 H47A 0.9800
C47 H47B 0.9800
C54 H54A 0.9800
C54 H54B 0.9800
C54 C38 1.509(8)
C49 H49 0.9400
C49 C50 1.390(8)
C35 C61 1.507(8)
C35 C34 1.402(7)
C2 C1 1.409(7)
C2 C30 1.524(8)
C37 C63 1.523(7)
C37 C38 1.400(7)
C5 C4 1.400(8)
C5 C21 1.503(8)
C5 C6 1.408(7)
C18 C19 1.393(8)
C18 C17 1.378(8)
C4 C32 1.518(7)
C41 C42 1.386(8)
C41 C46 1.386(8)
C55 C60 1.374(8)
C55 C56 1.377(8)
C14 H14A 0.9800
C14 H14B 0.9800
C52 H52 0.9400
C52 C53 1.381(8)
C15 C20 1.386(8)
C15 C16 1.374(7)
C19 H19 0.9400
C19 C20 1.373(8)
C21 H21A 0.9800
C21 H21B 0.9800
C57 H57 0.9400
C57 C58 1.364(8)
C57 C56 1.396(8)
C23 H23 0.9400
C23 C22 1.371(8)
C23 C24 1.382(9)
C11 C12 1.369(9)
C11 C10 1.372(9)
C63 H63A 0.9800
C63 H63B 0.9800
C63 C64 1.518(8)
C20 H20 0.9400
C39 C38 1.398(7)
C39 C34 1.408(8)
C39 C65 1.522(8)
C22 C27 1.377(8)
C59 H59 0.9400
C59 C60 1.379(8)
C59 C58 1.375(8)
C13 H13 0.9400
C13 C12 1.397(8)
C50 H50 0.9400
C28 H28A 0.9800
C28 H28B 0.9800
C28 C6 1.523(8)
C28 C29 1.506(8)
C61 H61A 0.9800
C61 H61B 0.9800
C61 C62 1.527(9)
C17 H17 0.9400
C17 C16 1.382(8)
C60 H60 0.9400
C44 C43 1.352(8)
C44 C45 1.389(9)
C1 C6 1.412(8)
C42 H42 0.9400
C42 C43 1.402(8)
C27 H27 0.9400
C46 H46 0.9400
C46 C45 1.379(9)
C16 H16 0.9400
C40 H40A 0.9800
C40 H40B 0.9800
C40 C34 1.513(7)
C30 H30A 0.9800
C30 H30B 0.9800
C30 C31 1.519(8)
C9 H9 0.9400
C9 C10 1.378(8)
C32 H32A 0.9800
C32 H32B 0.9800
C32 C33 1.531(8)
C62 H62A 0.9700
C62 H62B 0.9700
C62 H62C 0.9700
C12 H12 0.9400
C43 H43 0.9400
C10 H10 0.9400
C24 H24 0.9400
C64 H64A 0.9700
C64 H64B 0.9700
C64 H64C 0.9700
C33 H33A 0.9700
C33 H33B 0.9700
C33 H33C 0.9700
C53 H53 0.9400
C56 H56 0.9400
C65 H65A 0.9800
C65 H65B 0.9800
C65 C66 1.522(8)
C45 H45 0.9400
C31 H31A 0.9700
C31 H31B 0.9700
C31 H31C 0.9700
C66 H66A 0.9700
C66 H66B 0.9700
C66 H66C 0.9700
C29 H29A 0.9700
C29 H29B 0.9700
C29 H29C 0.9700

loop_
_geom_torsion_atom_site_label_1
_geom_torsion_atom_site_label_2
_geom_torsion_atom_site_label_3
_geom_torsion_atom_site_label_4
_geom_torsion
I5 C51 C52 C53 -177.7(5)
I5 C51 C50 C49 178.1(4)
I2 C18 C19 C20 175.5(4)
I2 C18 C17 C16 -176.7(4)
I3 C25 C24 C23 -179.4(5)
I4 C44 C43 C42 -178.5(5)
I4 C44 C45 C46 178.0(5)
I1 C11 C12 C13 177.9(5)
I1 C11 C10 C9 -177.5(5)
O2 C15 C20 C19 -179.0(5)
O2 C15 C16 C17 177.8(5)
O3 C22 C27 C26 178.5(6)
O1 C7 C1 C2 -69.8(7)
O1 C7 C1 C6 112.6(6)
O1 C8 C13 C12 178.8(5)
O1 C8 C9 C10 -178.5(5)
O6 C54 C38 C37 79.9(6)
O6 C54 C38 C39 -95.3(6)
O6 C55 C60 C59 -179.5(6)
O6 C55 C56 C57 179.7(6)
O5 C48 C49 C50 -179.5(5)
O5 C48 C53 C52 179.8(5)
C7 O1 C8 C13 16.1(8)
C7 O1 C8 C9 -163.8(5)
C7 C1 C6 C5 177.4(5)
C7 C1 C6 C28 -4.7(8)
C26 C25 C24 C23 2.3(10)
C8 O1 C7 C1 177.6(4)
C8 C13 C12 C11 0.1(10)
C8 C9 C10 C11 -0.7(10)
O4 C41 C42 C43 -179.6(5)
O4 C41 C46 C45 179.2(5)
O4 C40 C34 C35 76.4(7)
O4 C40 C34 C39 -109.3(6)
C3 C2 C1 C7 -174.4(5)
C3 C2 C1 C6 3.3(8)
C3 C2 C30 C31 -83.3(7)
C3 C4 C32 C33 90.8(7)
C36 C35 C61 C62 85.6(7)
C36 C35 C34 C39 -6.2(8)
C36 C35 C34 C40 168.0(5)
C36 C37 C63 C64 -93.8(7)
C36 C37 C38 C54 -177.1(5)
C36 C37 C38 C39 -2.0(8)
C48 O5 C47 C36 172.1(5)
C48 C49 C50 C51 -0.1(9)
C25 C26 C27 C22 1.9(9)
C51 C52 C53 C48 -0.7(9)
C47 O5 C48 C49 2.3(8)
C47 O5 C48 C53 -178.4(5)
C47 C36 C35 C61 4.5(8)
C47 C36 C35 C34 -178.0(5)
C47 C36 C37 C63 1.8(8)
C47 C36 C37 C38 -177.8(5)
C54 O6 C55 C60 -10.3(8)
C54 O6 C55 C56 169.8(5)
C49 C48 C53 C52 -0.9(9)
C35 C36 C47 O5 90.8(6)
C35 C36 C37 C63 -173.7(5)
C35 C36 C37 C38 6.6(8)
C2 C3 C4 C5 -1.2(8)
C2 C3 C4 C32 179.2(5)
C2 C3 C14 O2 -88.5(6)
C2 C1 C6 C5 -0.3(8)
C2 C1 C6 C28 177.6(5)
C37 C36 C47 O5 -84.7(6)
C37 C36 C35 C61 180.0(5)
C37 C36 C35 C34 -2.6(8)
C5 C4 C32 C33 -88.8(7)
C18 C19 C20 C15 0.7(9)
C18 C17 C16 C15 1.8(9)
C4 C3 C2 C1 -2.6(8)
C4 C3 C2 C30 177.3(5)
C4 C3 C14 O2 86.9(6)
C4 C5 C21 O3 -92.2(6)
C4 C5 C6 C28 178.6(5)
C4 C5 C6 C1 -3.5(8)
C41 O4 C40 C34 -172.1(5)
C41 C42 C43 C44 1.4(9)
C41 C46 C45 C44 -0.5(10)
C55 O6 C54 C38 -178.3(5)
C14 O2 C15 C20 179.7(5)
C14 O2 C15 C16 -0.5(8)
C14 C3 C2 C1 172.9(5)
C14 C3 C2 C30 -7.3(8)
C14 C3 C4 C5 -176.6(5)
C14 C3 C4 C32 3.8(8)
C52 C51 C50 C49 -1.5(9)
C15 O2 C14 C3 -177.4(5)
C19 C18 C17 C16 0.0(9)
C21 O3 C22 C23 16.8(9)
C21 O3 C22 C27 -163.4(5)
C21 C5 C4 C3 -177.3(5)
C21 C5 C4 C32 2.3(8)
C21 C5 C6 C28 0.0(8)
C21 C5 C6 C1 178.0(5)
C23 C22 C27 C26 -1.7(10)
C63 C37 C38 C54 3.2(8)
C63 C37 C38 C39 178.3(5)
C20 C15 C16 C17 -2.4(9)
C22 O3 C21 C5 176.7(5)
C22 C23 C24 C25 -2.1(11)
C13 C8 C9 C10 1.5(9)
C50 C51 C52 C53 1.9(9)
C61 C35 C34 C39 171.2(5)
C61 C35 C34 C40 -14.6(8)
C17 C18 C19 C20 -1.3(9)
C60 C55 C56 C57 -0.2(9)
C60 C59 C58 I6 178.1(5)
C60 C59 C58 C57 -0.2(10)
C1 C2 C30 C31 96.6(6)
C42 C41 C46 C45 -0.5(9)
C27 C26 C25 I3 179.4(5)
C27 C26 C25 C24 -2.2(9)
C46 C41 C42 C43 0.1(9)
C16 C15 C20 C19 1.2(9)
C58 C57 C56 C55 -0.2(10)
C58 C59 C60 C55 -0.2(11)
C38 C37 C63 C64 85.9(7)
C38 C39 C34 C35 10.7(8)
C38 C39 C34 C40 -163.5(5)
C38 C39 C65 C66 84.5(7)
C40 O4 C41 C42 -13.7(8)
C40 O4 C41 C46 166.6(5)
C30 C2 C1 C7 5.8(8)
C30 C2 C1 C6 -176.5(5)
C34 C35 C61 C62 -91.8(7)
C34 C39 C38 C54 168.5(5)
C34 C39 C38 C37 -6.6(8)
C34 C39 C65 C66 -96.7(7)
C9 C8 C13 C12 -1.2(9)
C12 C11 C10 C9 -0.5(10)
C6 C5 C4 C3 4.3(8)
C6 C5 C4 C32 -176.2(5)
C6 C5 C21 O3 86.3(6)
C43 C44 C45 C46 2.1(10)
C10 C11 C12 C13 0.8(10)
C24 C23 C22 O3 -178.4(6)
C24 C23 C22 C27 1.8(10)
C53 C48 C49 C50 1.3(9)
C56 C55 C60 C59 0.5(10)
C56 C57 C58 I6 -177.9(5)
C56 C57 C58 C59 0.4(10)
C65 C39 C38 C54 -12.8(8)
C65 C39 C38 C37 172.2(5)
C65 C39 C34 C35 -168.0(5)
C65 C39 C34 C40 17.7(8)
C45 C44 C43 C42 -2.5(10)
C29 C28 C6 C5 96.9(6)
C29 C28 C6 C1 -81.0(7)
